data_2227071
loop_
_publ_author_name
'Wen, Qing-Song'
'Zhou, Cheng-Lin'
'Qin, Da-Bin'

_publ_section_title
;
 Diacetonitrile(3-{2-[8-(2-bromoethoxy)-9,10-dioxoanthracen-1-yloxy]ethyl}-1-(2-pyridylmethyl)imidazolium)silver(I)
 bis(hexafluoridophosphate)
;
_journal_coeditor_code SI2276
_journal_issue 8
_journal_name_full 'Acta Crystallographica Section E'
_journal_page_first m1030
_journal_paper_doi 10.1107/S1600536810029739
_journal_volume 66
_journal_year 2010
_chemical_formula_iupac '[Ag (C27 H23 Br N3 O4) (C2 H3 N)2] (P F6)2'
_chemical_formula_moiety 'C31 H29 Ag Br N5 O4 2+, 2(P F6 -)'
_chemical_formula_sum 'C31 H29 Ag Br F12 N5 O4 P2'
_chemical_formula_weight 1013.31
_chemical_name_systematic
;
Diacetonitrile(3-{2-[8-(2-bromoethoxy)-9,10-dioxoanthracen-1-yloxy]ethyl}-
1-(2-pyridylmethyl)imidazolium)silver(I) bis(hexafluoridophosphate)
;
_space_group_IT_number 2
_symmetry_cell_setting triclinic
_symmetry_space_group_name_Hall '-P 1'
_symmetry_space_group_name_H-M 'P -1'
_atom_sites_solution_hydrogens geom
_atom_sites_solution_primary direct
_atom_sites_solution_secondary difmap
_audit_creation_method SHELXL-97
_cell_angle_alpha 89.034(14)
_cell_angle_beta 88.278(12)
_cell_angle_gamma 74.805(7)
_cell_formula_units_Z 2
_cell_length_a 7.961(3)
_cell_length_b 12.826(4)
_cell_length_c 18.199(6)
_cell_measurement_reflns_used 6148
_cell_measurement_temperature 116(2)
_cell_measurement_theta_max 27.9
_cell_measurement_theta_min 1.6
_cell_volume 1792.4(11)
_computing_cell_refinement 'SAINT (Bruker, 2000)'
_computing_data_collection 'SMART (Bruker, 2000)'
_computing_data_reduction 'SAINT (Bruker, 2000)'
_computing_molecular_graphics 'SHELXTL (Sheldrick, 2008)'
_computing_publication_material 'SHELXL97 (Sheldrick, 2008) and PLATON (Spek, 2009)'
_computing_structure_refinement 'SHELXL97 (Sheldrick, 2008)'
_computing_structure_solution 'SHELXS97 (Sheldrick, 2008)'
_diffrn_ambient_temperature 116(2)
_diffrn_detector_area_resol_mean 14.63
_diffrn_measured_fraction_theta_full 0.998
_diffrn_measured_fraction_theta_max 0.998
_diffrn_measurement_device_type 'Bruker SMART CCD area-detector'
_diffrn_measurement_method '\w and \f scans'
_diffrn_radiation_monochromator graphite
_diffrn_radiation_source 'fine-focus sealed tube'
_diffrn_radiation_type MoK\a
_diffrn_radiation_wavelength 0.71073
_diffrn_reflns_av_R_equivalents 0.0620
_diffrn_reflns_av_sigmaI/netI 0.0695
_diffrn_reflns_limit_h_max 9
_diffrn_reflns_limit_h_min -9
_diffrn_reflns_limit_k_max 15
_diffrn_reflns_limit_k_min -15
_diffrn_reflns_limit_l_max 21
_diffrn_reflns_limit_l_min -21
_diffrn_reflns_number 18740
_diffrn_reflns_theta_full 25.02
_diffrn_reflns_theta_max 25.02
_diffrn_reflns_theta_min 1.12
_diffrn_standards_decay_% 0
_diffrn_standards_interval_count 0
_diffrn_standards_interval_time 0
_diffrn_standards_number 0
_exptl_absorpt_coefficient_mu 1.875
_exptl_absorpt_correction_T_max 0.7535
_exptl_absorpt_correction_T_min 0.7055
_exptl_absorpt_correction_type multi-scan
_exptl_absorpt_process_details '(SADABS; Bruker, 2000)'
_exptl_crystal_colour colorless
_exptl_crystal_density_diffrn 1.878
_exptl_crystal_density_method 'not measured'
_exptl_crystal_description prism
_exptl_crystal_F_000 1004
_exptl_crystal_size_max 0.20
_exptl_crystal_size_mid 0.18
_exptl_crystal_size_min 0.16
_refine_diff_density_max 0.952
_refine_diff_density_min -1.238
_refine_ls_extinction_coef 0.0390(15)
_refine_ls_extinction_expression Fc^*^=kFc[1+0.001xFc^2^\l^3^/sin(2\q)]^-1/4^
_refine_ls_extinction_method 'SHELXL97 (Sheldrick, 2008)'
_refine_ls_goodness_of_fit_ref 1.073
_refine_ls_hydrogen_treatment constr
_refine_ls_matrix_type full
_refine_ls_number_parameters 554
_refine_ls_number_reflns 6327
_refine_ls_number_restraints 107
_refine_ls_restrained_S_all 1.084
_refine_ls_R_factor_all 0.0591
_refine_ls_R_factor_gt 0.0528
_refine_ls_shift/su_max 0.005
_refine_ls_shift/su_mean 0.000
_refine_ls_structure_factor_coef Fsqd
_refine_ls_weighting_details 'w=1/[\s^2^(Fo^2^)+(0.0714P)^2^] where P=(Fo^2^+2Fc^2^)/3'
_refine_ls_weighting_scheme calc
_refine_ls_wR_factor_gt 0.1278
_refine_ls_wR_factor_ref 0.1316
_reflns_number_gt 5355
_reflns_number_total 6327
_reflns_threshold_expression I>2sigma(I)
_cod_data_source_file si2276.cif
_cod_data_source_block I
_cod_original_cell_volume 1792.3(10)
_cod_database_code 2227071
_cod_database_fobs_code 2227071

loop_
_symmetry_equiv_pos_as_xyz
'x, y, z'
'-x, -y, -z'

loop_
_atom_site_type_symbol
_atom_site_label
_atom_site_fract_x
_atom_site_fract_y
_atom_site_fract_z
_atom_site_U_iso_or_equiv
_atom_site_adp_type
_atom_site_calc_flag
_atom_site_refinement_flags
_atom_site_occupancy
_atom_site_disorder_assembly
_atom_site_disorder_group
Ag Ag1 0.81202(5) 0.46133(3) 0.492136(19) 0.02593(16) Uani d . 1 . .
Br Br1 1.00740(8) 0.58237(5) 0.87898(3) 0.0448(2) Uani d . 1 . .
P P1 0.80962(15) 0.90464(9) 0.40606(6) 0.0183(3) Uani d . 1 . .
P P2 0.60236(17) 0.47473(9) 0.77493(7) 0.0245(3) Uani d D 1 . .
F F1 0.6881(4) 0.8274(2) 0.38733(15) 0.0309(6) Uani d . 1 . .
F F2 0.9560(3) 0.8403(2) 0.34916(13) 0.0267(6) Uani d . 1 . .
F F3 0.7208(4) 0.9869(2) 0.34205(13) 0.0286(6) Uani d . 1 . .
F F4 0.9307(4) 0.9829(2) 0.42395(14) 0.0297(6) Uani d . 1 . .
F F5 0.6638(3) 0.9684(2) 0.46379(13) 0.0285(6) Uani d . 1 . .
F F6 0.8966(3) 0.8235(2) 0.47089(13) 0.0279(6) Uani d . 1 . .
F F8 0.5481(5) 0.5903(2) 0.81166(17) 0.0503(9) Uani d . 1 A .
F F7A 0.6754(11) 0.3596(5) 0.7368(4) 0.058(2) Uani d PU 0.756(11) A 1
F F9A 0.4254(8) 0.4499(6) 0.7960(4) 0.0705(19) Uani d PU 0.756(11) A 1
F F10A 0.6775(11) 0.4261(5) 0.8501(3) 0.0568(18) Uani d PU 0.756(11) A 1
F F11A 0.7834(6) 0.5029(5) 0.7539(4) 0.0573(17) Uani d PU 0.756(11) A 1
F F12A 0.5296(11) 0.5322(5) 0.6986(3) 0.062(2) Uani d PU 0.756(11) A 1
F F7B 0.590(3) 0.3654(15) 0.7364(12) 0.046(5) Uani d PDU 0.244(11) A 2
F F9B 0.3932(18) 0.5058(17) 0.7743(11) 0.058(5) Uani d PDU 0.244(11) A 2
F F10B 0.586(2) 0.4211(14) 0.8544(8) 0.039(4) Uani d PDU 0.244(11) A 2
F F11B 0.8056(18) 0.439(2) 0.7781(11) 0.077(5) Uani d PDU 0.244(11) A 2
F F12B 0.621(3) 0.5124(16) 0.6922(8) 0.049(5) Uani d PDU 0.244(11) A 2
O O1 0.6449(4) 1.0682(2) 0.82082(15) 0.0216(7) Uani d . 1 . .
O O2 0.8220(5) 0.9164(3) 0.90418(16) 0.0362(9) Uani d . 1 . .
O O3 1.0398(4) 0.7780(2) 0.98270(16) 0.0257(7) Uani d . 1 . .
O O4 0.5994(5) 1.1618(3) 1.14206(18) 0.0418(9) Uani d . 1 . .
N N1 0.5981(5) 0.6198(3) 0.49115(18) 0.0183(8) Uani d . 1 . .
N N2 0.7119(5) 0.7748(3) 0.64378(18) 0.0175(8) Uani d . 1 . .
N N3 0.7046(5) 0.9302(3) 0.68965(18) 0.0183(8) Uani d . 1 . .
N N4 0.9818(5) 0.4191(3) 0.5892(2) 0.0250(9) Uani d . 1 . .
N N5 0.8324(5) 0.3673(3) 0.3871(2) 0.0269(9) Uani d . 1 . .
C C1 0.4750(6) 0.6286(4) 0.4402(2) 0.0221(10) Uani d . 1 . .
H H1 0.4891 0.5739 0.4058 0.027 Uiso calc R 1 . .
C C2 0.3295(6) 0.7149(4) 0.4368(2) 0.0234(10) Uani d . 1 . .
H H2 0.2485 0.7193 0.4003 0.028 Uiso calc R 1 . .
C C3 0.3068(6) 0.7957(3) 0.4897(2) 0.0232(10) Uani d . 1 . .
H H3 0.2086 0.8541 0.4898 0.028 Uiso calc R 1 . .
C C4 0.4321(6) 0.7873(3) 0.5416(2) 0.0199(9) Uani d . 1 . .
H H4 0.4192 0.8401 0.5772 0.024 Uiso calc R 1 . .
C C5 0.5769(6) 0.7000(3) 0.5405(2) 0.0176(9) Uani d . 1 . .
C C6 0.7295(6) 0.6862(3) 0.5915(2) 0.0202(9) Uani d . 1 . .
H H6A 0.7429 0.6192 0.6189 0.024 Uiso calc R 1 . .
H H6B 0.8349 0.6799 0.5618 0.024 Uiso calc R 1 . .
C C7 0.7110(6) 0.8763(3) 0.6279(2) 0.0210(10) Uani d . 1 . .
H H7 0.7143 0.9050 0.5808 0.025 Uiso calc R 1 . .
C C8 0.7039(7) 0.8602(4) 0.7485(2) 0.0261(11) Uani d . 1 . .
H H8 0.7017 0.8767 0.7981 0.031 Uiso calc R 1 . .
C C9 0.7073(6) 0.7634(4) 0.7195(2) 0.0240(10) Uani d . 1 . .
H H9 0.7065 0.7006 0.7456 0.029 Uiso calc R 1 . .
C C10 0.7066(7) 1.0449(3) 0.6937(2) 0.0241(10) Uani d . 1 . .
H H10A 0.6794 1.0784 0.6458 0.029 Uiso calc R 1 . .
H H10B 0.8232 1.0484 0.7051 0.029 Uiso calc R 1 . .
C C11 0.5801(6) 1.1092(3) 0.7502(2) 0.0237(10) Uani d . 1 . .
H H11A 0.5744 1.1855 0.7456 0.028 Uiso calc R 1 . .
H H11B 0.4644 1.0997 0.7439 0.028 Uiso calc R 1 . .
C C12 0.5707(6) 1.1236(3) 0.8828(2) 0.0196(9) Uani d . 1 . .
C C13 0.4385(6) 1.2174(3) 0.8799(3) 0.0246(10) Uani d . 1 . .
H H13 0.3939 1.2440 0.8347 0.030 Uiso calc R 1 . .
C C14 0.3706(6) 1.2731(4) 0.9440(3) 0.0286(11) Uani d . 1 . .
H H14 0.2796 1.3356 0.9415 0.034 Uiso calc R 1 . .
C C15 0.4388(6) 1.2352(4) 1.0106(3) 0.0299(11) Uani d . 1 . .
H H15 0.3952 1.2729 1.0532 0.036 Uiso calc R 1 . .
C C16 0.5722(6) 1.1412(4) 1.0147(2) 0.0230(10) Uani d . 1 . .
C C17 0.6479(6) 1.1053(4) 1.0879(2) 0.0277(11) Uani d . 1 . .
C C18 0.7802(6) 1.0009(4) 1.0945(2) 0.0245(10) Uani d . 1 . .
C C19 0.8386(7) 0.9673(4) 1.1646(2) 0.0303(12) Uani d . 1 . .
H H19 0.7945 1.0098 1.2052 0.036 Uiso calc R 1 . .
C C20 0.9628(7) 0.8701(4) 1.1732(2) 0.0310(12) Uani d . 1 . .
H H20 1.0008 0.8475 1.2201 0.037 Uiso calc R 1 . .
C C21 1.0319(7) 0.8060(4) 1.1136(2) 0.0279(11) Uani d . 1 . .
H H21 1.1157 0.7410 1.1204 0.033 Uiso calc R 1 . .
C C22 0.9738(6) 0.8400(4) 1.0423(2) 0.0206(10) Uani d . 1 . .
C C23 0.8463(6) 0.9375(3) 1.0320(2) 0.0206(10) Uani d . 1 . .
C C24 0.7757(6) 0.9741(3) 0.9574(2) 0.0198(10) Uani d . 1 . .
C C25 0.6409(6) 1.0806(3) 0.9513(2) 0.0193(9) Uani d . 1 . .
C C26 1.1559(6) 0.6745(4) 0.9962(2) 0.0276(11) Uani d . 1 . .
H H26A 1.0995 0.6313 1.0277 0.033 Uiso calc R 1 . .
H H26B 1.2590 0.6824 1.0203 0.033 Uiso calc R 1 . .
C C27 1.2049(7) 0.6212(4) 0.9225(3) 0.0335(12) Uani d . 1 . .
H H27A 1.2995 0.5566 0.9285 0.040 Uiso calc R 1 . .
H H27B 1.2456 0.6700 0.8895 0.040 Uiso calc R 1 . .
C C28 1.0521(6) 0.3993(3) 0.6423(3) 0.0216(10) Uani d . 1 . .
C C29 1.1464(7) 0.3739(4) 0.7117(3) 0.0310(11) Uani d . 1 . .
H H29A 1.2696 0.3538 0.7012 0.046 Uiso calc R 1 . .
H H29B 1.1138 0.3150 0.7363 0.046 Uiso calc R 1 . .
H H29C 1.1172 0.4362 0.7427 0.046 Uiso calc R 1 . .
C C30 0.8236(6) 0.3136(4) 0.3397(3) 0.0266(11) Uani d . 1 . .
C C31 0.8093(7) 0.2415(4) 0.2798(3) 0.0383(13) Uani d . 1 . .
H H31A 0.8302 0.1688 0.2983 0.057 Uiso calc R 1 . .
H H31B 0.8938 0.2447 0.2416 0.057 Uiso calc R 1 . .
H H31C 0.6945 0.2639 0.2603 0.057 Uiso calc R 1 . .

loop_
_atom_site_aniso_label
_atom_site_aniso_U_11
_atom_site_aniso_U_22
_atom_site_aniso_U_33
_atom_site_aniso_U_12
_atom_site_aniso_U_13
_atom_site_aniso_U_23
Ag1 0.0270(2) 0.0223(2) 0.0255(2) -0.00068(16) -0.00450(15) -0.00217(15)
Br1 0.0453(4) 0.0449(4) 0.0436(4) -0.0092(3) -0.0102(3) -0.0097(3)
P1 0.0207(6) 0.0191(6) 0.0130(6) -0.0012(5) -0.0021(4) 0.0012(5)
P2 0.0289(7) 0.0217(6) 0.0232(6) -0.0068(5) -0.0067(5) 0.0027(5)
F1 0.0292(16) 0.0306(15) 0.0346(15) -0.0105(13) -0.0048(12) 0.0012(12)
F2 0.0294(15) 0.0287(14) 0.0195(13) -0.0040(12) 0.0066(11) -0.0033(11)
F3 0.0364(16) 0.0287(15) 0.0169(13) -0.0014(12) -0.0066(11) 0.0089(11)
F4 0.0333(16) 0.0279(14) 0.0301(15) -0.0107(13) -0.0076(12) -0.0040(12)
F5 0.0312(16) 0.0242(14) 0.0214(13) 0.0075(12) 0.0056(11) 0.0005(11)
F6 0.0295(15) 0.0271(14) 0.0188(13) 0.0073(12) -0.0032(11) 0.0065(11)
F8 0.075(3) 0.0322(17) 0.0439(19) -0.0153(17) 0.0184(17) -0.0086(14)
F7A 0.101(5) 0.025(2) 0.048(3) -0.019(3) 0.016(4) -0.014(2)
F9A 0.052(3) 0.069(4) 0.104(4) -0.041(3) 0.001(3) 0.003(4)
F10A 0.081(5) 0.047(3) 0.039(3) -0.008(3) -0.029(3) 0.017(2)
F11A 0.031(3) 0.039(3) 0.101(4) -0.010(2) 0.021(2) -0.008(3)
F12A 0.100(5) 0.045(3) 0.030(3) 0.003(3) -0.032(3) 0.003(2)
F7B 0.077(9) 0.025(6) 0.040(7) -0.020(7) -0.004(8) -0.006(5)
F9B 0.039(7) 0.064(9) 0.073(8) -0.015(7) -0.009(6) -0.010(7)
F10B 0.047(7) 0.043(6) 0.031(6) -0.017(6) -0.002(6) 0.007(5)
F11B 0.056(7) 0.086(9) 0.084(8) -0.009(7) -0.007(6) 0.002(7)
F12B 0.063(9) 0.042(7) 0.039(7) -0.014(7) 0.014(7) 0.019(6)
O1 0.0293(18) 0.0182(15) 0.0139(15) 0.0003(13) -0.0081(13) -0.0001(12)
O2 0.056(2) 0.0275(18) 0.0143(17) 0.0098(17) -0.0124(16) -0.0040(14)
O3 0.034(2) 0.0247(17) 0.0147(15) -0.0007(14) -0.0071(13) 0.0042(13)
O4 0.055(3) 0.049(2) 0.0219(19) -0.014(2) 0.0068(17) -0.0133(17)
N1 0.023(2) 0.0153(18) 0.0153(18) -0.0027(15) -0.0030(15) 0.0011(15)
N2 0.021(2) 0.0151(18) 0.0160(18) -0.0034(15) -0.0044(15) 0.0016(15)
N3 0.026(2) 0.0179(18) 0.0122(18) -0.0070(16) -0.0040(15) 0.0020(15)
N4 0.024(2) 0.0193(19) 0.029(2) -0.0021(17) -0.0014(18) 0.0023(17)
N5 0.029(2) 0.029(2) 0.022(2) -0.0064(18) -0.0064(17) -0.0001(18)
C1 0.026(3) 0.022(2) 0.020(2) -0.009(2) -0.0059(19) 0.0000(19)
C2 0.022(2) 0.027(2) 0.023(2) -0.010(2) -0.0094(19) 0.004(2)
C3 0.019(2) 0.019(2) 0.031(3) -0.0040(19) -0.0051(19) 0.0036(19)
C4 0.023(2) 0.016(2) 0.021(2) -0.0057(18) -0.0014(18) -0.0008(18)
C5 0.021(2) 0.016(2) 0.017(2) -0.0072(18) -0.0028(17) 0.0023(17)
C6 0.024(2) 0.017(2) 0.018(2) -0.0010(18) -0.0066(18) -0.0029(18)
C7 0.028(3) 0.023(2) 0.012(2) -0.006(2) -0.0053(18) 0.0029(18)
C8 0.042(3) 0.025(2) 0.014(2) -0.013(2) -0.004(2) 0.0014(19)
C9 0.038(3) 0.021(2) 0.014(2) -0.010(2) -0.0018(19) 0.0009(18)
C10 0.043(3) 0.017(2) 0.015(2) -0.012(2) -0.004(2) 0.0027(18)
C11 0.035(3) 0.017(2) 0.018(2) -0.005(2) -0.0090(19) 0.0026(18)
C12 0.020(2) 0.022(2) 0.020(2) -0.0101(19) -0.0017(18) -0.0020(18)
C13 0.025(3) 0.022(2) 0.027(2) -0.005(2) -0.003(2) 0.001(2)
C14 0.026(3) 0.021(2) 0.038(3) -0.005(2) 0.002(2) -0.007(2)
C15 0.031(3) 0.028(3) 0.031(3) -0.009(2) 0.012(2) -0.010(2)
C16 0.027(3) 0.025(2) 0.022(2) -0.014(2) 0.0038(19) -0.0032(19)
C17 0.033(3) 0.033(3) 0.021(2) -0.018(2) 0.006(2) -0.007(2)
C18 0.031(3) 0.036(3) 0.014(2) -0.022(2) 0.0004(19) 0.002(2)
C19 0.044(3) 0.043(3) 0.012(2) -0.028(3) 0.002(2) -0.004(2)
C20 0.047(3) 0.045(3) 0.012(2) -0.032(3) -0.011(2) 0.009(2)
C21 0.034(3) 0.034(3) 0.021(2) -0.017(2) -0.011(2) 0.008(2)
C22 0.025(3) 0.029(2) 0.013(2) -0.016(2) -0.0044(18) 0.0019(18)
C23 0.026(2) 0.025(2) 0.016(2) -0.015(2) -0.0014(18) -0.0019(18)
C24 0.026(3) 0.023(2) 0.013(2) -0.011(2) -0.0039(18) 0.0018(19)
C25 0.024(2) 0.019(2) 0.016(2) -0.0082(19) 0.0023(18) -0.0031(18)
C26 0.030(3) 0.025(2) 0.027(3) -0.006(2) -0.007(2) 0.006(2)
C27 0.029(3) 0.034(3) 0.035(3) -0.003(2) -0.002(2) -0.002(2)
C28 0.020(2) 0.016(2) 0.027(3) -0.0017(18) 0.001(2) -0.0034(19)
C29 0.034(3) 0.027(3) 0.030(3) -0.003(2) -0.011(2) -0.002(2)
C30 0.025(3) 0.029(3) 0.026(3) -0.007(2) -0.004(2) 0.003(2)
C31 0.048(4) 0.033(3) 0.032(3) -0.006(3) -0.006(2) -0.011(2)

loop_
_atom_type_symbol
_atom_type_description
_atom_type_scat_dispersion_real
_atom_type_scat_dispersion_imag
_atom_type_scat_source
C C 0.0033 0.0016 'International Tables Vol C Tables 4.2.6.8 and 6.1.1.4'
H H 0.0000 0.0000 'International Tables Vol C Tables 4.2.6.8 and 6.1.1.4'
N N 0.0061 0.0033 'International Tables Vol C Tables 4.2.6.8 and 6.1.1.4'
O O 0.0106 0.0060 'International Tables Vol C Tables 4.2.6.8 and 6.1.1.4'
F F 0.0171 0.0103 'International Tables Vol C Tables 4.2.6.8 and 6.1.1.4'
P P 0.1023 0.0942 'International Tables Vol C Tables 4.2.6.8 and 6.1.1.4'
Br Br -0.2901 2.4595 'International Tables Vol C Tables 4.2.6.8 and 6.1.1.4'
Ag Ag -0.8971 1.1015 'International Tables Vol C Tables 4.2.6.8 and 6.1.1.4'

loop_
_geom_angle_atom_site_label_1
_geom_angle_atom_site_label_2
_geom_angle_atom_site_label_3
_geom_angle_site_symmetry_1
_geom_angle_site_symmetry_3
_geom_angle
_geom_angle_publ_flag
N4 Ag1 N5 . . 127.22(14) ?
N4 Ag1 N1 . . 119.44(13) ?
N5 Ag1 N1 . . 113.27(13) ?
F2 P1 F1 . . 90.22(15) ?
F2 P1 F5 . . 179.42(16) ?
F1 P1 F5 . . 89.84(15) ?
F2 P1 F4 . . 89.66(15) ?
F1 P1 F4 . . 179.30(16) ?
F5 P1 F4 . . 90.28(15) ?
F2 P1 F6 . . 90.03(14) ?
F1 P1 F6 . . 90.27(15) ?
F5 P1 F6 . . 89.39(14) ?
F4 P1 F6 . . 90.42(15) ?
F2 P1 F3 . . 90.77(14) ?
F1 P1 F3 . . 89.85(15) ?
F5 P1 F3 . . 89.81(14) ?
F4 P1 F3 . . 89.46(14) ?
F6 P1 F3 . . 179.18(16) ?
F9A P2 F11B . . 148.0(9) ?
F9A P2 F10A . . 90.0(4) ?
F11B P2 F10A . . 64.6(8) ?
F9A P2 F7A . . 92.0(3) ?
F11B P2 F7A . . 70.3(8) ?
F10A P2 F7A . . 90.5(4) ?
F9A P2 F8 . . 93.4(3) ?
F11B P2 F8 . . 104.5(9) ?
F10A P2 F8 . . 88.7(3) ?
F7A P2 F8 . . 174.5(4) ?
F9A P2 F11A . . 178.8(3) ?
F10A P2 F11A . . 90.0(3) ?
F7A P2 F11A . . 89.2(3) ?
F8 P2 F11A . . 85.4(2) ?
F9A P2 F12A . . 92.6(4) ?
F11B P2 F12A . . 114.0(8) ?
F10A P2 F12A . . 176.0(3) ?
F7A P2 F12A . . 92.5(4) ?
F8 P2 F12A . . 88.1(3) ?
F11A P2 F12A . . 87.4(3) ?
F9A P2 F7B . . 69.7(8) ?
F11B P2 F7B . . 94.2(10) ?
F10A P2 F7B . . 98.9(9) ?
F8 P2 F7B . . 161.3(8) ?
F11A P2 F7B . . 111.5(8) ?
F12A P2 F7B . . 84.8(9) ?
F11B P2 F9B . . 177.1(10) ?
F10A P2 F9B . . 113.1(7) ?
F7A P2 F9B . . 108.4(7) ?
F8 P2 F9B . . 76.8(7) ?
F11A P2 F9B . . 150.1(8) ?
F12A P2 F9B . . 68.5(7) ?
F7B P2 F9B . . 84.4(9) ?
F9A P2 F10B . . 62.8(6) ?
F11B P2 F10B . . 90.8(9) ?
F7A P2 F10B . . 92.6(7) ?
F8 P2 F10B . . 89.2(6) ?
F11A P2 F10B . . 117.2(7) ?
F12A P2 F10B . . 155.0(7) ?
F7B P2 F10B . . 90.0(11) ?
F9B P2 F10B . . 86.7(9) ?
F9A P2 F12B . . 115.1(7) ?
F11B P2 F12B . . 88.7(10) ?
F10A P2 F12B . . 153.3(7) ?
F7A P2 F12B . . 80.1(8) ?
F8 P2 F12B . . 98.3(7) ?
F11A P2 F12B . . 65.1(7) ?
F7B P2 F12B . . 82.6(11) ?
F9B P2 F12B . . 93.7(9) ?
F10B P2 F12B . . 172.5(10) ?
C12 O1 C11 . . 118.6(3) ?
C22 O3 C26 . . 117.3(3) ?
C5 N1 C1 . . 118.0(4) ?
C5 N1 Ag1 . . 125.6(3) ?
C1 N1 Ag1 . . 116.1(3) ?
C7 N2 C9 . . 108.1(3) ?
C7 N2 C6 . . 126.9(4) ?
C9 N2 C6 . . 124.8(3) ?
C7 N3 C8 . . 108.7(4) ?
C7 N3 C10 . . 124.6(3) ?
C8 N3 C10 . . 126.6(3) ?
C28 N4 Ag1 . . 173.0(4) ?
C30 N5 Ag1 . . 169.3(4) ?
N1 C1 C2 . . 123.0(4) ?
N1 C1 H1 . . 118.5 ?
C2 C1 H1 . . 118.5 ?
C1 C2 C3 . . 118.3(4) ?
C1 C2 H2 . . 120.8 ?
C3 C2 H2 . . 120.8 ?
C4 C3 C2 . . 118.9(4) ?
C4 C3 H3 . . 120.5 ?
C2 C3 H3 . . 120.5 ?
C3 C4 C5 . . 119.7(4) ?
C3 C4 H4 . . 120.2 ?
C5 C4 H4 . . 120.2 ?
N1 C5 C4 . . 122.1(4) ?
N1 C5 C6 . . 113.6(4) ?
C4 C5 C6 . . 124.3(4) ?
N2 C6 C5 . . 114.4(3) ?
N2 C6 H6A . . 108.6 ?
C5 C6 H6A . . 108.6 ?
N2 C6 H6B . . 108.6 ?
C5 C6 H6B . . 108.6 ?
H6A C6 H6B . . 107.6 ?
N3 C7 N2 . . 109.3(4) ?
N3 C7 H7 . . 125.4 ?
N2 C7 H7 . . 125.4 ?
C9 C8 N3 . . 106.5(4) ?
C9 C8 H8 . . 126.8 ?
N3 C8 H8 . . 126.8 ?
C8 C9 N2 . . 107.4(4) ?
C8 C9 H9 . . 126.3 ?
N2 C9 H9 . . 126.3 ?
N3 C10 C11 . . 114.1(4) ?
N3 C10 H10A . . 108.7 ?
C11 C10 H10A . . 108.7 ?
N3 C10 H10B . . 108.7 ?
C11 C10 H10B . . 108.7 ?
H10A C10 H10B . . 107.6 ?
O1 C11 C10 . . 106.2(4) ?
O1 C11 H11A . . 110.5 ?
C10 C11 H11A . . 110.5 ?
O1 C11 H11B . . 110.5 ?
C10 C11 H11B . . 110.5 ?
H11A C11 H11B . . 108.7 ?
C13 C12 O1 . . 122.7(4) ?
C13 C12 C25 . . 120.8(4) ?
O1 C12 C25 . . 116.5(4) ?
C12 C13 C14 . . 120.9(4) ?
C12 C13 H13 . . 119.5 ?
C14 C13 H13 . . 119.5 ?
C15 C14 C13 . . 119.6(5) ?
C15 C14 H14 . . 120.2 ?
C13 C14 H14 . . 120.2 ?
C14 C15 C16 . . 120.4(4) ?
C14 C15 H15 . . 119.8 ?
C16 C15 H15 . . 119.8 ?
C15 C16 C25 . . 121.7(4) ?
C15 C16 C17 . . 118.6(4) ?
C25 C16 C17 . . 119.7(4) ?
O4 C17 C18 . . 120.4(4) ?
O4 C17 C16 . . 120.2(5) ?
C18 C17 C16 . . 119.5(4) ?
C19 C18 C23 . . 121.1(5) ?
C19 C18 C17 . . 117.5(4) ?
C23 C18 C17 . . 121.4(4) ?
C20 C19 C18 . . 119.4(4) ?
C20 C19 H19 . . 120.3 ?
C18 C19 H19 . . 120.3 ?
C19 C20 C21 . . 121.5(4) ?
C19 C20 H20 . . 119.3 ?
C21 C20 H20 . . 119.3 ?
C20 C21 C22 . . 119.4(5) ?
C20 C21 H21 . . 120.3 ?
C22 C21 H21 . . 120.3 ?
O3 C22 C23 . . 119.2(4) ?
O3 C22 C21 . . 120.5(4) ?
C23 C22 C21 . . 120.3(4) ?
C22 C23 C18 . . 118.3(4) ?
C22 C23 C24 . . 121.9(4) ?
C18 C23 C24 . . 119.8(4) ?
O2 C24 C25 . . 121.3(4) ?
O2 C24 C23 . . 120.4(4) ?
C25 C24 C23 . . 118.3(4) ?
C16 C25 C12 . . 116.6(4) ?
C16 C25 C24 . . 121.0(4) ?
C12 C25 C24 . . 122.4(4) ?
O3 C26 C27 . . 107.0(4) ?
O3 C26 H26A . . 110.3 ?
C27 C26 H26A . . 110.3 ?
O3 C26 H26B . . 110.3 ?
C27 C26 H26B . . 110.3 ?
H26A C26 H26B . . 108.6 ?
C26 C27 Br1 . . 111.7(3) ?
C26 C27 H27A . . 109.3 ?
Br1 C27 H27A . . 109.3 ?
C26 C27 H27B . . 109.3 ?
Br1 C27 H27B . . 109.3 ?
H27A C27 H27B . . 107.9 ?
N4 C28 C29 . . 179.2(5) ?
C28 C29 H29A . . 109.5 ?
C28 C29 H29B . . 109.5 ?
H29A C29 H29B . . 109.5 ?
C28 C29 H29C . . 109.5 ?
H29A C29 H29C . . 109.5 ?
H29B C29 H29C . . 109.5 ?
N5 C30 C31 . . 178.0(5) ?
C30 C31 H31A . . 109.5 ?
C30 C31 H31B . . 109.5 ?
H31A C31 H31B . . 109.5 ?
C30 C31 H31C . . 109.5 ?
H31A C31 H31C . . 109.5 ?
H31B C31 H31C . . 109.5 ?

loop_
_geom_bond_atom_site_label_1
_geom_bond_atom_site_label_2
_geom_bond_site_symmetry_2
_geom_bond_distance
_geom_bond_publ_flag
Ag1 N4 . 2.230(4) y
Ag1 N5 . 2.256(4) y
Ag1 N1 . 2.284(4) y
Br1 C27 . 1.961(5) ?
P1 F2 . 1.601(3) ?
P1 F1 . 1.602(3) ?
P1 F5 . 1.606(3) ?
P1 F4 . 1.606(3) ?
P1 F6 . 1.608(2) ?
P1 F3 . 1.609(3) ?
P2 F9A . 1.560(5) ?
P2 F11B . 1.564(14) ?
P2 F10A . 1.563(5) ?
P2 F7A . 1.600(6) ?
P2 F8 . 1.585(3) ?
P2 F11A . 1.609(5) ?
P2 F12A . 1.612(5) ?
P2 F7B . 1.607(15) ?
P2 F9B . 1.608(14) ?
P2 F10B . 1.608(13) ?
P2 F12B . 1.588(14) ?
O1 C12 . 1.376(5) ?
O1 C11 . 1.438(5) ?
O2 C24 . 1.217(5) ?
O3 C22 . 1.364(5) ?
O3 C26 . 1.427(5) ?
O4 C17 . 1.225(5) ?
N1 C5 . 1.351(5) ?
N1 C1 . 1.351(5) ?
N2 C7 . 1.326(5) ?
N2 C9 . 1.384(5) ?
N2 C6 . 1.471(5) ?
N3 C7 . 1.321(5) ?
N3 C8 . 1.386(5) ?
N3 C10 . 1.479(5) ?
N4 C28 . 1.122(6) ?
N5 C30 . 1.129(6) ?
C1 C2 . 1.379(6) ?
C1 H1 . 0.9300 ?
C2 C3 . 1.398(6) ?
C2 H2 . 0.9300 ?
C3 C4 . 1.377(6) ?
C3 H3 . 0.9300 ?
C4 C5 . 1.381(6) ?
C4 H4 . 0.9300 ?
C5 C6 . 1.522(6) ?
C6 H6A . 0.9700 ?
C6 H6B . 0.9700 ?
C7 H7 . 0.9300 ?
C8 C9 . 1.351(6) ?
C8 H8 . 0.9300 ?
C9 H9 . 0.9300 ?
C10 C11 . 1.511(6) ?
C10 H10A . 0.9700 ?
C10 H10B . 0.9700 ?
C11 H11A . 0.9700 ?
C11 H11B . 0.9700 ?
C12 C13 . 1.376(6) ?
C12 C25 . 1.424(6) ?
C13 C14 . 1.397(6) ?
C13 H13 . 0.9300 ?
C14 C15 . 1.372(7) ?
C14 H14 . 0.9300 ?
C15 C16 . 1.385(7) ?
C15 H15 . 0.9300 ?
C16 C25 . 1.415(6) ?
C16 C17 . 1.494(6) ?
C17 C18 . 1.476(7) ?
C18 C19 . 1.394(6) ?
C18 C23 . 1.414(6) ?
C19 C20 . 1.382(7) ?
C19 H19 . 0.9300 ?
C20 C21 . 1.382(7) ?
C20 H20 . 0.9300 ?
C21 C22 . 1.415(6) ?
C21 H21 . 0.9300 ?
C22 C23 . 1.403(6) ?
C23 C24 . 1.506(6) ?
C24 C25 . 1.505(6) ?
C26 C27 . 1.510(7) ?
C26 H26A . 0.9700 ?
C26 H26B . 0.9700 ?
C27 H27A . 0.9700 ?
C27 H27B . 0.9700 ?
C28 C29 . 1.476(6) ?
C29 H29A . 0.9600 ?
C29 H29B . 0.9600 ?
C29 H29C . 0.9600 ?
C30 C31 . 1.467(7) ?
C31 H31A . 0.9600 ?
C31 H31B . 0.9600 ?
C31 H31C . 0.9600 ?

loop_
_geom_hbond_atom_site_label_D
_geom_hbond_atom_site_label_H
_geom_hbond_atom_site_label_A
_geom_hbond_site_symmetry_A
_geom_hbond_distance_DH
_geom_hbond_distance_HA
_geom_hbond_distance_DA
_geom_hbond_angle_DHA
C26 H26B Cg3 2_777 0.97 2.98 3.845(5) 148
C31 H31B Cg1 2_566 0.96 3.38 3.781(4) 108

loop_
_geom_torsion_atom_site_label_1
_geom_torsion_atom_site_label_2
_geom_torsion_atom_site_label_3
_geom_torsion_atom_site_label_4
_geom_torsion_site_symmetry_1
_geom_torsion_site_symmetry_2
_geom_torsion_site_symmetry_3
_geom_torsion_site_symmetry_4
_geom_torsion
_geom_torsion_publ_flag
N4 Ag1 N1 C5 . . . . 9.4(4) ?
N5 Ag1 N1 C5 . . . . -167.7(3) ?
N4 Ag1 N1 C1 . . . . -164.6(3) ?
N5 Ag1 N1 C1 . . . . 18.2(3) ?
N5 Ag1 N4 C28 . . . . -129(3) ?
N1 Ag1 N4 C28 . . . . 55(3) ?
N4 Ag1 N5 C30 . . . . 96(2) ?
N1 Ag1 N5 C30 . . . . -87(2) ?
C5 N1 C1 C2 . . . . -0.4(6) ?
Ag1 N1 C1 C2 . . . . 174.1(3) ?
N1 C1 C2 C3 . . . . -1.5(7) ?
C1 C2 C3 C4 . . . . 1.6(6) ?
C2 C3 C4 C5 . . . . 0.1(6) ?
C1 N1 C5 C4 . . . . 2.2(6) ?
Ag1 N1 C5 C4 . . . . -171.7(3) ?
C1 N1 C5 C6 . . . . -175.5(4) ?
Ag1 N1 C5 C6 . . . . 10.5(5) ?
C3 C4 C5 N1 . . . . -2.1(6) ?
C3 C4 C5 C6 . . . . 175.4(4) ?
C7 N2 C6 C5 . . . . -66.6(6) ?
C9 N2 C6 C5 . . . . 118.8(4) ?
N1 C5 C6 N2 . . . . 177.8(4) ?
C4 C5 C6 N2 . . . . 0.1(6) ?
C8 N3 C7 N2 . . . . 0.9(5) ?
C10 N3 C7 N2 . . . . 178.2(4) ?
C9 N2 C7 N3 . . . . -0.5(5) ?
C6 N2 C7 N3 . . . . -175.8(4) ?
C7 N3 C8 C9 . . . . -1.0(5) ?
C10 N3 C8 C9 . . . . -178.2(4) ?
N3 C8 C9 N2 . . . . 0.7(5) ?
C7 N2 C9 C8 . . . . -0.1(5) ?
C6 N2 C9 C8 . . . . 175.3(4) ?
C7 N3 C10 C11 . . . . 137.8(4) ?
C8 N3 C10 C11 . . . . -45.3(6) ?
C12 O1 C11 C10 . . . . 169.7(3) ?
N3 C10 C11 O1 . . . . 68.5(5) ?
C11 O1 C12 C13 . . . . -0.9(6) ?
C11 O1 C12 C25 . . . . -179.2(4) ?
O1 C12 C13 C14 . . . . -177.9(4) ?
C25 C12 C13 C14 . . . . 0.4(7) ?
C12 C13 C14 C15 . . . . 1.4(7) ?
C13 C14 C15 C16 . . . . -1.1(7) ?
C14 C15 C16 C25 . . . . -0.8(7) ?
C14 C15 C16 C17 . . . . 177.5(4) ?
C15 C16 C17 O4 . . . . -4.4(7) ?
C25 C16 C17 O4 . . . . 173.9(4) ?
C15 C16 C17 C18 . . . . 175.1(4) ?
C25 C16 C17 C18 . . . . -6.6(6) ?
O4 C17 C18 C19 . . . . 3.7(7) ?
C16 C17 C18 C19 . . . . -175.8(4) ?
O4 C17 C18 C23 . . . . -175.9(4) ?
C16 C17 C18 C23 . . . . 4.6(6) ?
C23 C18 C19 C20 . . . . -0.2(7) ?
C17 C18 C19 C20 . . . . -179.8(4) ?
C18 C19 C20 C21 . . . . 0.7(7) ?
C19 C20 C21 C22 . . . . -0.3(7) ?
C26 O3 C22 C23 . . . . -173.8(4) ?
C26 O3 C22 C21 . . . . 5.6(6) ?
C20 C21 C22 O3 . . . . -179.9(4) ?
C20 C21 C22 C23 . . . . -0.5(6) ?
O3 C22 C23 C18 . . . . -179.7(4) ?
C21 C22 C23 C18 . . . . 0.9(6) ?
O3 C22 C23 C24 . . . . 2.1(6) ?
C21 C22 C23 C24 . . . . -177.3(4) ?
C19 C18 C23 C22 . . . . -0.6(6) ?
C17 C18 C23 C22 . . . . 179.0(4) ?
C19 C18 C23 C24 . . . . 177.7(4) ?
C17 C18 C23 C24 . . . . -2.7(6) ?
C22 C23 C24 O2 . . . . 3.8(7) ?
C18 C23 C24 O2 . . . . -174.5(4) ?
C22 C23 C24 C25 . . . . -179.1(4) ?
C18 C23 C24 C25 . . . . 2.6(6) ?
C15 C16 C25 C12 . . . . 2.5(6) ?
C17 C16 C25 C12 . . . . -175.8(4) ?
C15 C16 C25 C24 . . . . -175.0(4) ?
C17 C16 C25 C24 . . . . 6.7(6) ?
C13 C12 C25 C16 . . . . -2.2(6) ?
O1 C12 C25 C16 . . . . 176.1(4) ?
C13 C12 C25 C24 . . . . 175.2(4) ?
O1 C12 C25 C24 . . . . -6.5(6) ?
O2 C24 C25 C16 . . . . 172.3(4) ?
C23 C24 C25 C16 . . . . -4.8(6) ?
O2 C24 C25 C12 . . . . -5.0(7) ?
C23 C24 C25 C12 . . . . 177.9(4) ?
C22 O3 C26 C27 . . . . 178.1(4) ?
O3 C26 C27 Br1 . . . . -69.2(4) ?
Ag1 N4 C28 C29 . . . . -15E1(4) ?
Ag1 N5 C30 C31 . . . . -17(17) ?
